data_7121197
loop_
_publ_author_name
'Trofimov, B. A.'
'Belyaeva, K. V.'
'Nikitina, L. P.'
'Afonin, A. V.'
'Vashchenko, A. V.'
'Muzalevskiy, V. M.'
'Nenajdenko, V. G.'

_publ_section_title
;
 Metal-free stereoselective annulation of quinolines with
 trifluoroacetylacetylenes and water: an access to fluorinated
 oxazinoquinolines.
;
_journal_issue 18
_journal_name_full 'Chemical communications (Cambridge, England)'
_journal_page_first 2268
_journal_page_last 2271
_journal_paper_doi 10.1039/c7cc09725e
_journal_volume 54
_journal_year 2018
_chemical_formula_moiety 'C19 H14 F3 N O2'
_chemical_formula_sum 'C19 H14 F3 N O2'
_chemical_formula_weight 345.31
_chemical_name_systematic 1-phenyl-3-(trifluoromethyl)-3H,4aH-[1,3]oxazino[3,2-a]quinolin-3-ol
_space_group_crystal_system monoclinic
_space_group_IT_number 15
_space_group_name_Hall '-C 2yc'
_space_group_name_H-M_alt 'C 1 2/c 1'
_symmetry_space_group_name_Hall '-C 2yc'
_symmetry_space_group_name_H-M 'C 1 2/c 1'
_atom_sites_solution_hydrogens mixed
_atom_sites_solution_primary direct
_audit_creation_date 2017-04-20
_audit_creation_method
;
Olex2 1.2
(compiled 2017.03.28 svn.r3405 for OlexSys, GUI svn.r5335)
;
_audit_update_record
;
2017-04-20 deposited with the CCDC.
2018-01-29 downloaded from the CCDC.
;
_cell_angle_alpha 90
_cell_angle_beta 98.9990(10)
_cell_angle_gamma 90
_cell_formula_units_Z 8
_cell_length_a 19.9333(7)
_cell_length_b 9.8491(3)
_cell_length_c 16.6571(6)
_cell_measurement_reflns_used 321
_cell_measurement_temperature 100.0
_cell_measurement_theta_max 26.6
_cell_measurement_theta_min 2.5
_cell_volume 3229.95(19)
_computing_molecular_graphics 'Olex2 (Dolomanov et al., 2009)'
_computing_publication_material 'Olex2 (Dolomanov et al., 2009)'
_computing_structure_refinement 'ShelXL (Sheldrick, 2015)'
_computing_structure_solution 'ShelXS (Sheldrick, 2008)'
_diffrn_ambient_temperature 100.0
_diffrn_measured_fraction_theta_full 0.999
_diffrn_measured_fraction_theta_max 0.993
_diffrn_measurement_device_type 'Bruker D8 Venture'
_diffrn_measurement_method '\f and \w scans'
_diffrn_radiation_monochromator No
_diffrn_radiation_type MoK\a
_diffrn_radiation_wavelength 0.71073
_diffrn_reflns_av_R_equivalents 0.0254
_diffrn_reflns_av_unetI/netI 0.0152
_diffrn_reflns_Laue_measured_fraction_full 0.999
_diffrn_reflns_Laue_measured_fraction_max 0.993
_diffrn_reflns_limit_h_max 24
_diffrn_reflns_limit_h_min -24
_diffrn_reflns_limit_k_max 12
_diffrn_reflns_limit_k_min -12
_diffrn_reflns_limit_l_max 20
_diffrn_reflns_limit_l_min -20
_diffrn_reflns_number 21803
_diffrn_reflns_point_group_measured_fraction_full 0.999
_diffrn_reflns_point_group_measured_fraction_max 0.993
_diffrn_reflns_theta_full 25.242
_diffrn_reflns_theta_max 26.138
_diffrn_reflns_theta_min 2.476
_diffrn_source IuS
_exptl_absorpt_coefficient_mu 0.116
_exptl_absorpt_correction_T_max 0.7453
_exptl_absorpt_correction_T_min 0.6794
_exptl_absorpt_correction_type multi-scan
_exptl_absorpt_process_details
;
SADABS-2014/4 (Bruker,2014/4) was used for absorption correction.
wR2(int) was 0.0652 before and 0.0473 after correction.
The Ratio of minimum to maximum transmission is 0.9116.
The \l/2 correction factor is Not present.
;
_exptl_crystal_colour 'pale light yellow'
_exptl_crystal_colour_modifier light
_exptl_crystal_colour_primary yellow
_exptl_crystal_density_diffrn 1.420
_exptl_crystal_description irregular
_exptl_crystal_F_000 1424
_exptl_crystal_size_max 0.5
_exptl_crystal_size_mid 0.3
_exptl_crystal_size_min 0.2
_refine_diff_density_max 0.338
_refine_diff_density_min -0.244
_refine_diff_density_rms 0.043
_refine_ls_extinction_coef 0.0030(3)
_refine_ls_extinction_expression Fc^*^=kFc[1+0.001xFc^2^\l^3^/sin(2\q)]^-1/4^
_refine_ls_extinction_method SHELXL
_refine_ls_goodness_of_fit_ref 1.032
_refine_ls_hydrogen_treatment mixed
_refine_ls_matrix_type full
_refine_ls_number_parameters 230
_refine_ls_number_reflns 3197
_refine_ls_number_restraints 0
_refine_ls_restrained_S_all 1.032
_refine_ls_R_factor_all 0.0384
_refine_ls_R_factor_gt 0.0334
_refine_ls_shift/su_max 0.001
_refine_ls_shift/su_mean 0.000
_refine_ls_structure_factor_coef Fsqd
_refine_ls_weighting_details 'w=1/[\s^2^(Fo^2^)+(0.0459P)^2^+3.1673P] where P=(Fo^2^+2Fc^2^)/3'
_refine_ls_weighting_scheme calc
_refine_ls_wR_factor_gt 0.0862
_refine_ls_wR_factor_ref 0.0900
_reflns_Friedel_coverage 0.000
_reflns_number_gt 2852
_reflns_number_total 3197
_reflns_threshold_expression 'I > 2\s(I)'
_cod_data_source_file c7cc09725e2.cif
_cod_data_source_block a
_cod_depositor_comments 'Adding full bibliography for 7121197--7121198.cif.'
_cod_database_code 7121197
_shelxl_version_number 2013-4
_shelx_space_group_comment
;
The symmetry employed for this shelxl refinement is uniquely defined
by the following loop, which should always be used as a source of
symmetry information in preference to the above space-group names.
They are only intended as comments.
;
_olex2_refinement_description
;
1. Fixed Uiso
 At 1.2 times of:
  All C(H) groups
 At 1.5 times of:
  All O(H) groups
2.a Ternary CH refined with riding coordinates:
 C10(H10)
2.b Aromatic/amide H refined with riding coordinates:
 C1(H1), C2(H2A), C7(H7), C8(H8), C9(H9), C12(H12), C13(H13), C14(H14),
 C16(H16), C17(H17), C18(H18), C19(H19)
;
_olex2_submission_special_instructions 'No special instructions were received'

loop_
_space_group_symop_operation_xyz
'x, y, z'
'-x, y, -z+1/2'
'x+1/2, y+1/2, z'
'-x+1/2, y+1/2, -z+1/2'
'-x, -y, -z'
'x, -y, z-1/2'
'-x+1/2, -y+1/2, -z'
'x+1/2, -y+1/2, z-1/2'

loop_
_atom_site_label
_atom_site_type_symbol
_atom_site_fract_x
_atom_site_fract_y
_atom_site_fract_z
_atom_site_U_iso_or_equiv
_atom_site_adp_type
_atom_site_occupancy
_atom_site_site_symmetry_order
_atom_site_calc_flag
_atom_site_refinement_flags_posn
F1 F 0.42767(4) 0.20103(8) 0.98487(5) 0.02081(19) Uani 1 1 d .
F2 F 0.36365(4) 0.29688(8) 1.06152(4) 0.0218(2) Uani 1 1 d .
F3 F 0.41346(4) 0.41801(8) 0.98022(5) 0.0250(2) Uani 1 1 d .
O1 O 0.29214(4) 0.15506(9) 0.93816(5) 0.0153(2) Uani 1 1 d .
O2 O 0.27461(5) 0.38901(9) 0.92383(6) 0.0177(2) Uani 1 1 d .
H2 H 0.2569(9) 0.3763(17) 0.9669(11) 0.027 Uiso 1 1 d R
N1 N 0.32495(5) 0.05051(10) 0.82249(6) 0.0149(2) Uani 1 1 d .
C1 C 0.43329(8) -0.31564(15) 0.86062(9) 0.0280(3) Uani 1 1 d .
H1 H 0.4564 -0.4003 0.8656 0.034 Uiso 1 1 calc R
C2 C 0.36645(8) -0.30737(14) 0.87376(8) 0.0254(3) Uani 1 1 d .
H2A H 0.3443 -0.3864 0.8892 0.031 Uiso 1 1 calc R
C3 C 0.33136(7) -0.18438(13) 0.86453(8) 0.0199(3) Uani 1 1 d .
C4 C 0.36377(6) -0.06881(13) 0.83867(7) 0.0158(3) Uani 1 1 d .
C5 C 0.35177(6) 0.17252(12) 0.79586(7) 0.0142(3) Uani 1 1 d .
C6 C 0.37875(6) 0.17031(13) 0.71783(7) 0.0145(3) Uani 1 1 d .
C7 C 0.35939(6) 0.06746(13) 0.66100(8) 0.0172(3) Uani 1 1 d .
H7 H 0.3307 -0.0039 0.6735 0.021 Uiso 1 1 calc R
C8 C 0.38202(7) 0.06951(14) 0.58627(8) 0.0200(3) Uani 1 1 d .
H8 H 0.3684 -0.0003 0.5478 0.024 Uiso 1 1 calc R
C9 C 0.42427(7) 0.17235(15) 0.56731(8) 0.0216(3) Uani 1 1 d .
H9 H 0.4399 0.1727 0.5163 0.026 Uiso 1 1 calc R
C10 C 0.26804(6) 0.07666(13) 0.86372(7) 0.0162(3) Uani 1 1 d .
H10 H 0.2339 0.1323 0.8274 0.019 Uiso 1 1 calc R
C11 C 0.31994(6) 0.28212(12) 0.91969(7) 0.0144(3) Uani 1 1 d .
C12 C 0.34298(6) 0.28553(13) 0.83776(7) 0.0151(3) Uani 1 1 d .
H12 H 0.3516 0.3710 0.8150 0.018 Uiso 1 1 calc R
C13 C 0.44359(7) 0.27489(15) 0.62335(8) 0.0217(3) Uani 1 1 d .
H13 H 0.4723 0.3459 0.6104 0.026 Uiso 1 1 calc R
C14 C 0.42111(6) 0.27409(13) 0.69821(8) 0.0178(3) Uani 1 1 d .
H14 H 0.4346 0.3445 0.7363 0.021 Uiso 1 1 calc R
C15 C 0.38189(6) 0.29919(13) 0.98712(8) 0.0163(3) Uani 1 1 d .
C16 C 0.23433(7) -0.04861(14) 0.88754(8) 0.0212(3) Uani 1 1 d .
H16 H 0.1910 -0.0421 0.9042 0.025 Uiso 1 1 calc R
C17 C 0.26379(7) -0.16948(14) 0.88593(8) 0.0223(3) Uani 1 1 d .
H17 H 0.2401 -0.2481 0.8991 0.027 Uiso 1 1 calc R
C18 C 0.43223(7) -0.07593(14) 0.82935(7) 0.0182(3) Uani 1 1 d .
H18 H 0.4553 0.0031 0.8157 0.022 Uiso 1 1 calc R
C19 C 0.46631(7) -0.19944(14) 0.84018(8) 0.0236(3) Uani 1 1 d .
H19 H 0.5127 -0.2044 0.8335 0.028 Uiso 1 1 calc R

loop_
_atom_site_aniso_label
_atom_site_aniso_U_11
_atom_site_aniso_U_22
_atom_site_aniso_U_33
_atom_site_aniso_U_23
_atom_site_aniso_U_13
_atom_site_aniso_U_12
F1 0.0156(4) 0.0248(4) 0.0223(4) 0.0032(3) 0.0040(3) 0.0047(3)
F2 0.0220(4) 0.0307(5) 0.0131(4) -0.0010(3) 0.0039(3) 0.0011(3)
F3 0.0267(4) 0.0209(4) 0.0261(4) 0.0009(3) 0.0000(3) -0.0089(3)
O1 0.0174(4) 0.0152(4) 0.0143(4) -0.0002(3) 0.0053(3) -0.0025(3)
O2 0.0200(5) 0.0177(5) 0.0166(4) 0.0017(4) 0.0068(4) 0.0047(4)
N1 0.0160(5) 0.0141(5) 0.0152(5) 0.0001(4) 0.0043(4) -0.0005(4)
C1 0.0437(9) 0.0191(7) 0.0210(7) 0.0023(5) 0.0050(6) 0.0108(6)
C2 0.0411(8) 0.0144(6) 0.0205(7) 0.0008(5) 0.0041(6) -0.0023(6)
C3 0.0280(7) 0.0175(6) 0.0136(6) -0.0017(5) 0.0018(5) -0.0037(5)
C4 0.0216(6) 0.0149(6) 0.0105(6) -0.0014(4) 0.0016(5) -0.0001(5)
C5 0.0116(5) 0.0163(6) 0.0142(6) 0.0018(5) 0.0000(4) 0.0000(5)
C6 0.0129(6) 0.0173(6) 0.0129(6) 0.0012(5) 0.0005(4) 0.0028(5)
C7 0.0175(6) 0.0171(6) 0.0163(6) 0.0002(5) 0.0009(5) 0.0011(5)
C8 0.0204(6) 0.0239(7) 0.0151(6) -0.0042(5) 0.0006(5) 0.0039(5)
C9 0.0192(6) 0.0332(8) 0.0130(6) 0.0005(5) 0.0041(5) 0.0039(6)
C10 0.0143(6) 0.0187(6) 0.0156(6) -0.0019(5) 0.0023(5) -0.0017(5)
C11 0.0150(6) 0.0131(6) 0.0155(6) 0.0011(5) 0.0039(5) 0.0001(5)
C12 0.0157(6) 0.0161(6) 0.0141(6) 0.0024(5) 0.0037(5) -0.0001(5)
C13 0.0187(6) 0.0280(7) 0.0189(6) 0.0031(5) 0.0047(5) -0.0033(5)
C14 0.0159(6) 0.0211(6) 0.0162(6) -0.0014(5) 0.0017(5) -0.0013(5)
C15 0.0173(6) 0.0160(6) 0.0164(6) 0.0013(5) 0.0051(5) -0.0005(5)
C16 0.0192(6) 0.0237(7) 0.0214(7) -0.0032(5) 0.0053(5) -0.0082(5)
C17 0.0268(7) 0.0206(7) 0.0193(6) -0.0019(5) 0.0035(5) -0.0109(6)
C18 0.0226(7) 0.0197(6) 0.0123(6) 0.0011(5) 0.0025(5) 0.0013(5)
C19 0.0280(7) 0.0276(7) 0.0152(6) 0.0016(5) 0.0036(5) 0.0093(6)

loop_
_atom_type_symbol
_atom_type_description
_atom_type_scat_dispersion_real
_atom_type_scat_dispersion_imag
_atom_type_scat_source
C C 0.0033 0.0016 'International Tables Vol C Tables 4.2.6.8 and 6.1.1.4'
H H 0.0000 0.0000 'International Tables Vol C Tables 4.2.6.8 and 6.1.1.4'
N N 0.0061 0.0033 'International Tables Vol C Tables 4.2.6.8 and 6.1.1.4'
O O 0.0106 0.0060 'International Tables Vol C Tables 4.2.6.8 and 6.1.1.4'
F F 0.0171 0.0103 'International Tables Vol C Tables 4.2.6.8 and 6.1.1.4'

loop_
_geom_angle_atom_site_label_1
_geom_angle_atom_site_label_2
_geom_angle_atom_site_label_3
_geom_angle
C11 O1 C10 111.43(9)
C11 O2 H2 106.6(11)
C4 N1 C5 123.03(10)
C4 N1 C10 120.56(10)
C5 N1 C10 111.27(10)
C2 C1 H1 120.2
C2 C1 C19 119.64(13)
C19 C1 H1 120.2
C1 C2 H2A 119.6
C1 C2 C3 120.75(13)
C3 C2 H2A 119.6
C2 C3 C4 119.29(13)
C2 C3 C17 121.89(12)
C4 C3 C17 118.69(12)
C3 C4 N1 117.88(11)
C18 C4 N1 122.43(11)
C18 C4 C3 119.68(12)
N1 C5 C6 117.99(11)
C12 C5 N1 117.11(11)
C12 C5 C6 124.33(11)
C7 C6 C5 120.29(11)
C14 C6 C5 120.65(11)
C14 C6 C7 118.98(11)
C6 C7 H7 119.9
C8 C7 C6 120.14(12)
C8 C7 H7 119.9
C7 C8 H8 119.7
C9 C8 C7 120.61(12)
C9 C8 H8 119.7
C8 C9 H9 120.2
C8 C9 C13 119.57(12)
C13 C9 H9 120.2
O1 C10 H10 108.8
O1 C10 C16 108.12(10)
N1 C10 O1 108.50(9)
N1 C10 H10 108.8
N1 C10 C16 113.67(11)
C16 C10 H10 108.8
O1 C11 C12 113.57(10)
O1 C11 C15 103.48(9)
O2 C11 O1 112.08(9)
O2 C11 C12 108.62(10)
O2 C11 C15 109.41(10)
C12 C11 C15 109.53(10)
C5 C12 C11 122.45(11)
C5 C12 H12 118.8
C11 C12 H12 118.8
C9 C13 H13 119.8
C9 C13 C14 120.32(12)
C14 C13 H13 119.8
C6 C14 H14 119.8
C13 C14 C6 120.38(12)
C13 C14 H14 119.8
F1 C15 F2 107.35(10)
F1 C15 F3 107.30(10)
F1 C15 C11 111.94(10)
F2 C15 C11 111.60(10)
F3 C15 F2 106.95(10)
F3 C15 C11 111.43(10)
C10 C16 H16 119.4
C17 C16 C10 121.19(12)
C17 C16 H16 119.4
C3 C17 H17 119.2
C16 C17 C3 121.63(12)
C16 C17 H17 119.2
C4 C18 H18 120.2
C19 C18 C4 119.63(12)
C19 C18 H18 120.2
C1 C19 C18 120.78(13)
C1 C19 H19 119.6
C18 C19 H19 119.6

loop_
_geom_bond_atom_site_label_1
_geom_bond_atom_site_label_2
_geom_bond_distance
F1 C15 1.3341(14)
F2 C15 1.3452(14)
F3 C15 1.3422(14)
O1 C10 1.4758(15)
O1 C11 1.4217(15)
O2 H2 0.856(18)
O2 C11 1.3961(15)
N1 C4 1.4097(16)
N1 C5 1.4146(16)
N1 C10 1.4383(15)
C1 H1 0.9500
C1 C2 1.386(2)
C1 C19 1.389(2)
C2 H2A 0.9500
C2 C3 1.3952(19)
C3 C4 1.4091(18)
C3 C17 1.4537(19)
C4 C18 1.3992(18)
C5 C6 1.4824(16)
C5 C12 1.3398(18)
C6 C7 1.3989(18)
C6 C14 1.3967(18)
C7 H7 0.9500
C7 C8 1.3889(18)
C8 H8 0.9500
C8 C9 1.385(2)
C9 H9 0.9500
C9 C13 1.388(2)
C10 H10 1.0000
C10 C16 1.4881(17)
C11 C12 1.5068(16)
C11 C15 1.5429(18)
C12 H12 0.9500
C13 H13 0.9500
C13 C14 1.3895(18)
C14 H14 0.9500
C16 H16 0.9500
C16 C17 1.330(2)
C17 H17 0.9500
C18 H18 0.9500
C18 C19 1.3912(19)
C19 H19 0.9500

loop_
_geom_torsion_atom_site_label_1
_geom_torsion_atom_site_label_2
_geom_torsion_atom_site_label_3
_geom_torsion_atom_site_label_4
_geom_torsion
O1 C10 C16 C17 -106.99(14)
O1 C11 C12 C5 -15.32(16)
O1 C11 C15 F1 61.72(12)
O1 C11 C15 F2 -58.63(12)
O1 C11 C15 F3 -178.12(9)
O2 C11 C12 C5 -140.75(12)
O2 C11 C15 F1 -178.66(9)
O2 C11 C15 F2 60.99(13)
O2 C11 C15 F3 -58.49(13)
N1 C4 C18 C19 -175.01(11)
N1 C5 C6 C7 19.79(16)
N1 C5 C6 C14 -163.35(11)
N1 C5 C12 C11 13.24(17)
N1 C10 C16 C17 13.54(18)
C1 C2 C3 C4 2.3(2)
C1 C2 C3 C17 -173.53(13)
C2 C1 C19 C18 -2.7(2)
C2 C3 C4 N1 174.08(11)
C2 C3 C4 C18 -5.43(18)
C2 C3 C17 C16 170.74(13)
C3 C4 C18 C19 4.48(18)
C4 N1 C5 C6 60.56(15)
C4 N1 C5 C12 -127.78(12)
C4 N1 C10 O1 91.21(13)
C4 N1 C10 C16 -29.10(16)
C4 C3 C17 C16 -5.14(19)
C4 C18 C19 C1 -0.39(19)
C5 N1 C4 C3 -179.69(11)
C5 N1 C4 C18 -0.19(18)
C5 N1 C10 O1 -64.14(12)
C5 N1 C10 C16 175.54(10)
C5 C6 C7 C8 176.73(11)
C5 C6 C14 C13 -176.90(11)
C6 C5 C12 C11 -175.68(11)
C6 C7 C8 C9 0.49(19)
C7 C6 C14 C13 0.00(18)
C7 C8 C9 C13 -0.6(2)
C8 C9 C13 C14 0.4(2)
C9 C13 C14 C6 -0.1(2)
C10 O1 C11 O2 101.39(11)
C10 O1 C11 C12 -22.17(13)
C10 O1 C11 C15 -140.83(9)
C10 N1 C4 C3 27.92(16)
C10 N1 C4 C18 -152.58(12)
C10 N1 C5 C6 -144.80(11)
C10 N1 C5 C12 26.86(15)
C10 C16 C17 C3 2.9(2)
C11 O1 C10 N1 61.23(12)
C11 O1 C10 C16 -175.06(10)
C12 C5 C6 C7 -151.22(13)
C12 C5 C6 C14 25.64(18)
C12 C11 C15 F1 -59.71(13)
C12 C11 C15 F2 179.94(10)
C12 C11 C15 F3 60.46(13)
C14 C6 C7 C8 -0.19(18)
C15 C11 C12 C5 99.81(14)
C17 C3 C4 N1 -9.93(17)
C17 C3 C4 C18 170.56(12)
C19 C1 C2 C3 1.8(2)
